data_4322995
loop_
_publ_author_name
'Hany Hassaballa'
'Jonathan W. Steed'
'Peter C. Junk'
'Mark R. J. Elsegood'

_publ_section_title
;
 Formation of Lanthanide and Actinide Oxonium Ion Complexes with Crown
 Ethers from a Liquid Clathrate Medium
;
_journal_name_full 'Inorganic Chemistry'
_journal_page_first 4666
_journal_page_last 4671
_journal_paper_doi 10.1021/ic9802597
_journal_volume 37
_journal_year 1998
_chemical_formula_sum 'C12 H35 Cl4 La O11'
_chemical_formula_weight 636.11
_chemical_name_common 'compound 1'
_chemical_name_systematic
; 
 ? 
;
_space_group_IT_number 14
_symmetry_cell_setting monoclinic
_symmetry_space_group_name_Hall '-P 2ybc'
_symmetry_space_group_name_H-M 'P 1 21/c 1'
_atom_sites_solution_hydrogens geom
_atom_sites_solution_primary direct
_atom_sites_solution_secondary difmap
_audit_creation_method SHELXL-97
_cell_angle_alpha 90.0000(10)
_cell_angle_beta 92.8660(10)
_cell_angle_gamma 90.0000(10)
_cell_formula_units_Z 4
_cell_length_a 7.6950(2)
_cell_length_b 21.2160(16)
_cell_length_c 15.8650(10)
_cell_measurement_temperature 293(2)
_cell_volume 2586.8(3)
_computing_structure_refinement 'SHELXL-97 (Sheldrick, 1997)'
_computing_structure_solution 'SHELXS-97 (Sheldrick, 1990)'
_diffrn_ambient_temperature 293(2)
_diffrn_measured_fraction_theta_full 0.938
_diffrn_measured_fraction_theta_max 0.938
_diffrn_measurement_device_type KappaCCD
_diffrn_measurement_method phi
_diffrn_radiation_monochromator graphite
_diffrn_radiation_source 'fine-focus sealed tube'
_diffrn_radiation_type MoK\a
_diffrn_radiation_wavelength 0.71070
_diffrn_reflns_av_R_equivalents 0.0810
_diffrn_reflns_av_sigmaI/netI 0.0445
_diffrn_reflns_limit_h_max 8
_diffrn_reflns_limit_h_min 0
_diffrn_reflns_limit_k_max 25
_diffrn_reflns_limit_k_min 0
_diffrn_reflns_limit_l_max 18
_diffrn_reflns_limit_l_min -18
_diffrn_reflns_number 36955
_diffrn_reflns_theta_full 25.00
_diffrn_reflns_theta_max 25.00
_diffrn_reflns_theta_min 3.73
_exptl_absorpt_coefficient_mu 2.107
_exptl_crystal_colour colourless
_exptl_crystal_density_diffrn 1.633
_exptl_crystal_density_method 'not measured'
_exptl_crystal_description needle
_exptl_crystal_F_000 1280
_exptl_crystal_size_max 0.6
_exptl_crystal_size_mid 0.05
_exptl_crystal_size_min 0.05
_refine_diff_density_max 0.836
_refine_diff_density_min -0.590
_refine_diff_density_rms 0.100
_refine_ls_extinction_coef 0.0068(4)
_refine_ls_extinction_expression Fc^*^=kFc[1+0.001xFc^2^\l^3^/sin(2\q)]^-1/4^
_refine_ls_extinction_method SHELXL
_refine_ls_goodness_of_fit_ref 1.095
_refine_ls_hydrogen_treatment mixed
_refine_ls_matrix_type full
_refine_ls_number_parameters 249
_refine_ls_number_reflns 4397
_refine_ls_number_restraints 0
_refine_ls_restrained_S_all 1.095
_refine_ls_R_factor_all 0.0633
_refine_ls_R_factor_gt 0.0446
_refine_ls_shift/su_max 0.001
_refine_ls_shift/su_mean 0.000
_refine_ls_structure_factor_coef Fsqd
_refine_ls_weighting_details 'w=1/[\s^2^(Fo^2^)+(0.0234P)^2^+8.7109P] where P=(Fo^2^+2Fc^2^)/3'
_refine_ls_weighting_scheme calc
_refine_ls_wR_factor_gt 0.0930
_refine_ls_wR_factor_ref 0.0992
_reflns_number_gt 3530
_reflns_number_total 4397
_reflns_threshold_expression >2sigma(I)
_cod_data_source_file ic9802597_1.cif
_cod_data_source_block 18c6la
_cod_depositor_comments
;
The following automatic conversions were performed:

'_refine_ls_weighting_scheme' value 'calc
w=1/[\s^2^(Fo^2^)+(0.0234P)^2^+8.7109P] where P=(Fo^2^+2Fc^2^)/3' was
changed to 'calc'. New tag '_refine_ls_weighting_details' was
created. The value of the new tag was set to
'w=1/[\s^2^(Fo^2^)+(0.0234P)^2^+8.7109P] where P=(Fo^2^+2Fc^2^)/3'.

Automatic conversion script
Id: cif_fix_values 3143 2015-03-26 13:38:13Z robertas 
;
_cod_database_code 4322995

loop_
_symmetry_equiv_pos_as_xyz
'x, y, z'
'-x, y+1/2, -z+1/2'
'-x, -y, -z'
'x, -y-1/2, z-1/2'

loop_
_atom_site_label
_atom_site_type_symbol
_atom_site_fract_x
_atom_site_fract_y
_atom_site_fract_z
_atom_site_U_iso_or_equiv
_atom_site_adp_type
_atom_site_occupancy
_atom_site_calc_flag
_atom_site_refinement_flags
_atom_site_disorder_assembly
_atom_site_disorder_group
La1 La 0.30709(4) 0.301731(16) 0.05888(2) 0.03652(14) Uani 1 d . . .
Cl1 Cl 0.5416(2) 0.24834(8) 0.18016(11) 0.0585(4) Uani 1 d . . .
Cl2 Cl 0.0916(2) 0.28346(9) -0.08463(11) 0.0638(5) Uani 1 d . . .
Cl3 Cl 0.0297(3) 0.51818(9) 0.13095(12) 0.0636(5) Uani 1 d . . .
Cl4 Cl 0.8091(4) 0.44146(13) 0.39750(18) 0.1074(9) Uani 1 d . . .
O1 O 0.2018(6) 0.1841(2) 0.0800(3) 0.0557(12) Uani 1 d . . .
O2 O 0.4544(7) 0.2088(2) -0.0243(3) 0.0607(13) Uani 1 d . . .
O3 O 0.5460(6) 0.3303(2) -0.0449(3) 0.0601(12) Uani 1 d . . .
O4 O 0.5381(6) 0.3923(2) 0.1006(3) 0.0559(11) Uani 1 d . . .
O5 O 0.2696(6) 0.3716(2) 0.1973(3) 0.0558(11) Uani 1 d . . .
O6 O 0.0344(6) 0.2828(2) 0.1479(3) 0.0626(13) Uani 1 d . . .
O7 O 0.1615(6) 0.4067(2) 0.0244(3) 0.0602(12) Uiso 1 d . . .
C1 C 0.2509(13) 0.1370(4) 0.0196(5) 0.077(2) Uani 1 d . . .
H1A H 0.1804 0.1415 -0.0325 0.093 Uiso 1 calc R . .
H1B H 0.2325 0.0951 0.0419 0.093 Uiso 1 calc R . .
C2 C 0.4369(13) 0.1461(4) 0.0033(6) 0.082(3) Uani 1 d . . .
H2A H 0.5087 0.1389 0.0544 0.098 Uiso 1 calc R . .
H2B H 0.4725 0.1170 -0.0397 0.098 Uiso 1 calc R . .
C3 C 0.6144(10) 0.2227(5) -0.0637(6) 0.080(3) Uani 1 d . . .
H3A H 0.6393 0.1904 -0.1046 0.096 Uiso 1 calc R . .
H3B H 0.7103 0.2245 -0.0217 0.096 Uiso 1 calc R . .
C4 C 0.5908(11) 0.2836(4) -0.1053(5) 0.074(2) Uani 1 d . . .
H4A H 0.6973 0.2957 -0.1312 0.089 Uiso 1 calc R . .
H4B H 0.4991 0.2806 -0.1493 0.089 Uiso 1 calc R . .
C5 C 0.6913(11) 0.3679(4) -0.0199(6) 0.088(3) Uani 1 d . . .
H5A H 0.7438 0.3853 -0.0691 0.106 Uiso 1 calc R . .
H5B H 0.7778 0.3426 0.0112 0.106 Uiso 1 calc R . .
C6 C 0.6314(12) 0.4189(4) 0.0336(6) 0.082(3) Uani 1 d . . .
H6A H 0.7303 0.4428 0.0566 0.098 Uiso 1 calc R . .
H6B H 0.5564 0.4473 0.0005 0.098 Uiso 1 calc R . .
C7 C 0.5093(11) 0.4360(4) 0.1660(6) 0.076(2) Uani 1 d . . .
H7A H 0.4355 0.4702 0.1447 0.091 Uiso 1 calc R . .
H7B H 0.6190 0.4537 0.1874 0.091 Uiso 1 calc R . .
C8 C 0.4223(11) 0.4013(4) 0.2351(5) 0.073(2) Uani 1 d . . .
H8A H 0.5005 0.3699 0.2603 0.087 Uiso 1 calc R . .
H8B H 0.3903 0.4304 0.2789 0.087 Uiso 1 calc R . .
C9 C 0.1482(12) 0.3507(4) 0.2572(5) 0.078(2) Uani 1 d . . .
H9A H 0.1213 0.3847 0.2953 0.093 Uiso 1 calc R . .
H9B H 0.1961 0.3157 0.2902 0.093 Uiso 1 calc R . .
C10 C -0.0085(11) 0.3310(5) 0.2077(6) 0.084(3) Uani 1 d . . .
H10A H -0.0938 0.3148 0.2451 0.100 Uiso 1 calc R . .
H10B H -0.0591 0.3670 0.1778 0.100 Uiso 1 calc R . .
C11 C 0.0069(10) 0.2197(4) 0.1774(5) 0.069(2) Uani 1 d . . .
H11A H -0.1094 0.2156 0.1977 0.083 Uiso 1 calc R . .
H11B H 0.0901 0.2099 0.2235 0.083 Uiso 1 calc R . .
C12 C 0.0295(10) 0.1763(4) 0.1064(5) 0.068(2) Uani 1 d . . .
H12A H 0.0112 0.1332 0.1241 0.082 Uiso 1 calc R . .
H12B H -0.0539 0.1860 0.0604 0.082 Uiso 1 calc R . .
O1S O 0.1750(9) 0.5033(3) 0.4172(4) 0.099(2) Uani 1 d . . .
O2S O 0.2440(8) 0.5653(3) 0.2846(4) 0.098(2) Uani 1 d . . .
O3S O 0.5215(9) 0.6144(3) 0.2584(4) 0.0982(19) Uani 1 d . . .
O4S O 0.7925(9) 0.5513(3) 0.2775(4) 0.101(2) Uani 1 d . . .

loop_
_atom_site_aniso_label
_atom_site_aniso_U_11
_atom_site_aniso_U_22
_atom_site_aniso_U_33
_atom_site_aniso_U_23
_atom_site_aniso_U_13
_atom_site_aniso_U_12
La1 0.0379(2) 0.0372(2) 0.0345(2) -0.00021(16) 0.00252(12) 0.00171(15)
Cl1 0.0619(10) 0.0547(10) 0.0572(10) 0.0072(8) -0.0155(8) 0.0029(8)
Cl2 0.0604(10) 0.0789(13) 0.0504(10) -0.0139(9) -0.0130(8) 0.0106(8)
Cl3 0.0760(12) 0.0558(11) 0.0591(11) -0.0017(8) 0.0031(9) 0.0073(8)
Cl4 0.116(2) 0.1000(19) 0.108(2) -0.0008(15) 0.0200(16) -0.0437(16)
O1 0.062(3) 0.048(3) 0.057(3) -0.003(2) 0.001(2) -0.010(2)
O2 0.077(3) 0.050(3) 0.055(3) -0.004(2) 0.010(2) 0.018(2)
O3 0.052(3) 0.076(3) 0.053(3) -0.003(2) 0.011(2) -0.007(2)
O4 0.057(3) 0.045(3) 0.067(3) -0.008(2) 0.007(2) -0.010(2)
O5 0.069(3) 0.057(3) 0.041(3) -0.009(2) 0.002(2) 0.003(2)
O6 0.055(3) 0.072(3) 0.062(3) 0.003(3) 0.018(2) -0.003(2)
C1 0.124(8) 0.044(4) 0.064(5) -0.008(4) 0.006(5) -0.007(4)
C2 0.129(8) 0.047(4) 0.071(6) -0.005(4) 0.013(5) 0.032(5)
C3 0.055(5) 0.108(7) 0.078(6) -0.031(5) 0.015(4) 0.019(4)
C4 0.072(5) 0.098(7) 0.053(5) -0.006(4) 0.025(4) -0.005(4)
C5 0.066(6) 0.091(7) 0.112(7) -0.007(6) 0.031(5) -0.031(5)
C6 0.082(6) 0.060(5) 0.104(7) 0.013(5) 0.020(5) -0.023(4)
C7 0.076(5) 0.055(5) 0.093(6) -0.020(4) -0.012(5) -0.010(4)
C8 0.094(6) 0.066(5) 0.057(5) -0.025(4) -0.013(4) -0.003(4)
C9 0.110(7) 0.078(6) 0.048(4) -0.006(4) 0.028(4) 0.011(5)
C10 0.072(6) 0.096(7) 0.085(6) -0.004(5) 0.037(5) 0.009(5)
C11 0.056(5) 0.077(5) 0.077(6) 0.022(4) 0.016(4) -0.007(4)
C12 0.058(5) 0.058(4) 0.088(6) 0.012(4) -0.008(4) -0.019(3)
O1S 0.107(5) 0.099(5) 0.092(5) 0.015(4) 0.014(4) -0.008(4)
O2S 0.096(5) 0.116(5) 0.081(4) -0.004(4) -0.003(3) -0.026(4)
O3S 0.106(5) 0.078(4) 0.110(5) -0.017(4) 0.004(4) -0.002(3)
O4S 0.093(5) 0.106(5) 0.105(5) -0.017(4) 0.001(4) 0.008(4)

loop_
_atom_type_symbol
_atom_type_description
_atom_type_scat_dispersion_real
_atom_type_scat_dispersion_imag
_atom_type_scat_source
C C 0.0033 0.0016 'International Tables Vol C Tables 4.2.6.8 and 6.1.1.4'
H H 0.0000 0.0000 'International Tables Vol C Tables 4.2.6.8 and 6.1.1.4'
O O 0.0106 0.0060 'International Tables Vol C Tables 4.2.6.8 and 6.1.1.4'
Cl Cl 0.1484 0.1585 'International Tables Vol C Tables 4.2.6.8 and 6.1.1.4'
La La -0.2871 2.4523 'International Tables Vol C Tables 4.2.6.8 and 6.1.1.4'

loop_
_geom_angle_atom_site_label_1
_geom_angle_atom_site_label_2
_geom_angle_atom_site_label_3
_geom_angle
_geom_angle_site_symmetry_1
_geom_angle_site_symmetry_3
_geom_angle_publ_flag
O7 La1 O3 88.68(15) . . ?
O7 La1 O6 83.92(15) . . ?
O3 La1 O6 171.26(15) . . ?
O7 La1 O1 135.95(15) . . ?
O3 La1 O1 122.01(15) . . ?
O6 La1 O1 61.91(15) . . ?
O7 La1 O2 137.56(15) . . ?
O3 La1 O2 61.72(15) . . ?
O6 La1 O2 121.82(16) . . ?
O1 La1 O2 60.31(15) . . ?
O7 La1 O5 68.11(14) . . ?
O3 La1 O5 119.93(15) . . ?
O6 La1 O5 61.32(15) . . ?
O1 La1 O5 111.79(14) . . ?
O2 La1 O5 152.13(15) . . ?
O7 La1 O4 72.80(15) . . ?
O3 La1 O4 60.49(14) . . ?
O6 La1 O4 121.12(15) . . ?
O1 La1 O4 147.95(14) . . ?
O2 La1 O4 111.13(15) . . ?
O5 La1 O4 59.85(14) . . ?
O7 La1 Cl2 72.96(11) . . ?
O3 La1 Cl2 85.72(11) . . ?
O6 La1 Cl2 87.66(12) . . ?
O1 La1 Cl2 78.38(11) . . ?
O2 La1 Cl2 75.01(11) . . ?
O5 La1 Cl2 131.75(11) . . ?
O4 La1 Cl2 131.65(11) . . ?
O7 La1 Cl1 139.65(11) . . ?
O3 La1 Cl1 94.44(12) . . ?
O6 La1 Cl1 94.21(12) . . ?
O1 La1 Cl1 73.96(11) . . ?
O2 La1 Cl1 76.43(11) . . ?
O5 La1 Cl1 75.71(11) . . ?
O4 La1 Cl1 74.00(11) . . ?
Cl2 La1 Cl1 147.38(6) . . ?
C12 O1 C1 113.2(6) . . ?
C12 O1 La1 116.2(4) . . ?
C1 O1 La1 118.3(4) . . ?
C2 O2 C3 115.2(6) . . ?
C2 O2 La1 119.8(4) . . ?
C3 O2 La1 117.3(4) . . ?
C5 O3 C4 111.4(6) . . ?
C5 O3 La1 121.9(5) . . ?
C4 O3 La1 117.6(4) . . ?
C7 O4 C6 112.8(6) . . ?
C7 O4 La1 121.6(4) . . ?
C6 O4 La1 116.9(4) . . ?
C9 O5 C8 113.8(6) . . ?
C9 O5 La1 118.3(4) . . ?
C8 O5 La1 117.8(4) . . ?
C11 O6 C10 113.8(6) . . ?
C11 O6 La1 117.0(4) . . ?
C10 O6 La1 117.5(4) . . ?
O1 C1 C2 108.2(6) . . ?
O2 C2 C1 106.6(6) . . ?
O2 C3 C4 106.7(6) . . ?
O3 C4 C3 109.9(6) . . ?
O3 C5 C6 108.2(7) . . ?
O4 C6 C5 108.8(6) . . ?
O4 C7 C8 107.7(6) . . ?
O5 C8 C7 107.1(6) . . ?
O5 C9 C10 106.1(6) . . ?
O6 C10 C9 110.2(7) . . ?
O6 C11 C12 107.9(6) . . ?
O1 C12 C11 107.5(6) . . ?

loop_
_geom_bond_atom_site_label_1
_geom_bond_atom_site_label_2
_geom_bond_distance
_geom_bond_site_symmetry_2
_geom_bond_publ_flag
La1 O7 2.541(5) . ?
La1 O3 2.600(4) . ?
La1 O6 2.618(5) . ?
La1 O1 2.650(4) . ?
La1 O2 2.657(4) . ?
La1 O5 2.676(4) . ?
La1 O4 2.678(4) . ?
La1 Cl2 2.7758(17) . ?
La1 Cl1 2.8098(16) . ?
O1 C12 1.420(9) . ?
O1 C1 1.448(9) . ?
O2 C2 1.408(9) . ?
O2 C3 1.439(9) . ?
O3 C5 1.415(9) . ?
O3 C4 1.432(9) . ?
O4 C7 1.418(9) . ?
O4 C6 1.428(9) . ?
O5 C9 1.436(9) . ?
O5 C8 1.438(8) . ?
O6 C11 1.438(8) . ?
O6 C10 1.443(9) . ?
C1 C2 1.480(12) . ?
C3 C4 1.458(12) . ?
C5 C6 1.464(12) . ?
C7 C8 1.506(12) . ?
C9 C10 1.468(12) . ?
C11 C12 1.472(11) . ?

loop_
_geom_torsion_atom_site_label_1
_geom_torsion_atom_site_label_2
_geom_torsion_atom_site_label_3
_geom_torsion_atom_site_label_4
_geom_torsion
_geom_torsion_site_symmetry_1
_geom_torsion_site_symmetry_2
_geom_torsion_site_symmetry_3
_geom_torsion_site_symmetry_4
_geom_torsion_publ_flag
O7 La1 O1 C12 -26.0(5) . . . . ?
O3 La1 O1 C12 -153.3(4) . . . . ?
O6 La1 O1 C12 17.6(4) . . . . ?
O2 La1 O1 C12 -155.2(5) . . . . ?
O5 La1 O1 C12 54.6(5) . . . . ?
O4 La1 O1 C12 122.2(5) . . . . ?
Cl2 La1 O1 C12 -76.0(5) . . . . ?
Cl1 La1 O1 C12 121.5(5) . . . . ?
O7 La1 O1 C1 113.9(5) . . . . ?
O3 La1 O1 C1 -13.5(6) . . . . ?
O6 La1 O1 C1 157.5(6) . . . . ?
O2 La1 O1 C1 -15.3(5) . . . . ?
O5 La1 O1 C1 -165.6(5) . . . . ?
O4 La1 O1 C1 -97.9(6) . . . . ?
Cl2 La1 O1 C1 63.9(5) . . . . ?
Cl1 La1 O1 C1 -98.6(5) . . . . ?
O7 La1 O2 C2 -145.1(5) . . . . ?
O3 La1 O2 C2 163.8(6) . . . . ?
O6 La1 O2 C2 -25.5(6) . . . . ?
O1 La1 O2 C2 -18.0(6) . . . . ?
O5 La1 O2 C2 62.5(7) . . . . ?
O4 La1 O2 C2 127.6(6) . . . . ?
Cl2 La1 O2 C2 -103.0(6) . . . . ?
Cl1 La1 O2 C2 61.0(6) . . . . ?
O7 La1 O2 C3 67.0(6) . . . . ?
O3 La1 O2 C3 15.8(5) . . . . ?
O6 La1 O2 C3 -173.4(5) . . . . ?
O1 La1 O2 C3 -166.0(5) . . . . ?
O5 La1 O2 C3 -85.4(6) . . . . ?
O4 La1 O2 C3 -20.3(5) . . . . ?
Cl2 La1 O2 C3 109.0(5) . . . . ?
Cl1 La1 O2 C3 -86.9(5) . . . . ?
O7 La1 O3 C5 84.0(6) . . . . ?
O6 La1 O3 C5 116.2(11) . . . . ?
O1 La1 O3 C5 -129.5(6) . . . . ?
O2 La1 O3 C5 -127.7(6) . . . . ?
O5 La1 O3 C5 20.4(6) . . . . ?
O4 La1 O3 C5 13.1(6) . . . . ?
Cl2 La1 O3 C5 157.0(6) . . . . ?
Cl1 La1 O3 C5 -55.7(6) . . . . ?
O7 La1 O3 C4 -131.9(5) . . . . ?
O6 La1 O3 C4 -99.8(11) . . . . ?
O1 La1 O3 C4 14.5(6) . . . . ?
O2 La1 O3 C4 16.4(5) . . . . ?
O5 La1 O3 C4 164.4(5) . . . . ?
O4 La1 O3 C4 157.2(6) . . . . ?
Cl2 La1 O3 C4 -58.9(5) . . . . ?
Cl1 La1 O3 C4 88.4(5) . . . . ?
O7 La1 O4 C7 64.9(5) . . . . ?
O3 La1 O4 C7 163.4(6) . . . . ?
O6 La1 O4 C7 -6.6(6) . . . . ?
O1 La1 O4 C7 -92.5(6) . . . . ?
O2 La1 O4 C7 -159.9(5) . . . . ?
O5 La1 O4 C7 -9.3(5) . . . . ?
Cl2 La1 O4 C7 111.6(5) . . . . ?
Cl1 La1 O4 C7 -91.8(5) . . . . ?
O7 La1 O4 C6 -80.5(5) . . . . ?
O3 La1 O4 C6 18.0(5) . . . . ?
O6 La1 O4 C6 -152.0(5) . . . . ?
O1 La1 O4 C6 122.1(5) . . . . ?
O2 La1 O4 C6 54.7(5) . . . . ?
O5 La1 O4 C6 -154.7(6) . . . . ?
Cl2 La1 O4 C6 -33.8(6) . . . . ?
Cl1 La1 O4 C6 122.8(5) . . . . ?
O7 La1 O5 C9 111.1(5) . . . . ?
O3 La1 O5 C9 -173.9(5) . . . . ?
O6 La1 O5 C9 16.0(5) . . . . ?
O1 La1 O5 C9 -21.2(5) . . . . ?
O2 La1 O5 C9 -88.5(6) . . . . ?
O4 La1 O5 C9 -166.6(5) . . . . ?
Cl2 La1 O5 C9 72.6(5) . . . . ?
Cl1 La1 O5 C9 -87.0(5) . . . . ?
O7 La1 O5 C8 -105.6(5) . . . . ?
O3 La1 O5 C8 -30.7(5) . . . . ?
O6 La1 O5 C8 159.2(5) . . . . ?
O1 La1 O5 C8 122.0(5) . . . . ?
O2 La1 O5 C8 54.7(6) . . . . ?
O4 La1 O5 C8 -23.4(5) . . . . ?
Cl2 La1 O5 C8 -144.2(4) . . . . ?
Cl1 La1 O5 C8 56.2(5) . . . . ?
O7 La1 O6 C11 167.2(5) . . . . ?
O3 La1 O6 C11 134.9(10) . . . . ?
O1 La1 O6 C11 16.1(5) . . . . ?
O2 La1 O6 C11 23.4(5) . . . . ?
O5 La1 O6 C11 -124.4(5) . . . . ?
O4 La1 O6 C11 -127.1(5) . . . . ?
Cl2 La1 O6 C11 94.1(5) . . . . ?
Cl1 La1 O6 C11 -53.2(5) . . . . ?
O7 La1 O6 C10 -52.0(5) . . . . ?
O3 La1 O6 C10 -84.3(12) . . . . ?
O1 La1 O6 C10 156.8(6) . . . . ?
O2 La1 O6 C10 164.2(5) . . . . ?
O5 La1 O6 C10 16.3(5) . . . . ?
O4 La1 O6 C10 13.7(6) . . . . ?
Cl2 La1 O6 C10 -125.1(5) . . . . ?
Cl1 La1 O6 C10 87.5(5) . . . . ?
C12 O1 C1 C2 -174.6(6) . . . . ?
La1 O1 C1 C2 44.4(8) . . . . ?
C3 O2 C2 C1 -164.8(6) . . . . ?
La1 O2 C2 C1 46.5(8) . . . . ?
O1 C1 C2 O2 -56.5(8) . . . . ?
C2 O2 C3 C4 166.6(7) . . . . ?
La1 O2 C3 C4 -44.0(8) . . . . ?
C5 O3 C4 C3 101.2(8) . . . . ?
La1 O3 C4 C3 -46.4(8) . . . . ?
O2 C3 C4 O3 57.3(9) . . . . ?
C4 O3 C5 C6 173.4(7) . . . . ?
La1 O3 C5 C6 -40.6(10) . . . . ?
C7 O4 C6 C5 166.5(7) . . . . ?
La1 O4 C6 C5 -45.1(9) . . . . ?
O3 C5 C6 O4 53.5(10) . . . . ?
C6 O4 C7 C8 -175.9(7) . . . . ?
La1 O4 C7 C8 37.4(8) . . . . ?
C9 O5 C8 C7 -164.3(6) . . . . ?
La1 O5 C8 C7 50.9(7) . . . . ?
O4 C7 C8 O5 -54.6(8) . . . . ?
C8 O5 C9 C10 171.5(7) . . . . ?
La1 O5 C9 C10 -43.9(8) . . . . ?
C11 O6 C10 C9 95.5(8) . . . . ?
La1 O6 C10 C9 -46.5(9) . . . . ?
O5 C9 C10 O6 57.0(9) . . . . ?
C10 O6 C11 C12 171.5(6) . . . . ?
La1 O6 C11 C12 -46.4(7) . . . . ?
C1 O1 C12 C11 170.5(6) . . . . ?
La1 O1 C12 C11 -47.6(7) . . . . ?
O6 C11 C12 O1 60.2(8) . . . . ?
